data_4349328
loop_
_publ_author_name
'Gao, Ming-Liang'
'Wang, Wen-Jing'
'Liu, Lin'
'Han, Zheng-Bo'
'Wei, Na'
'Cao, Xiao-Man'
'Yuan, Da-Qiang'

_publ_section_title
;
 Microporous Hexanuclear Ln(III) Cluster-Based Metal-Organic Frameworks:
 Color Tunability for Barcode Application and Selective Removal of
 Methylene Blue.
;
_journal_issue 1
_journal_name_full 'Inorganic chemistry'
_journal_page_first 511
_journal_page_last 517
_journal_paper_doi 10.1021/acs.inorgchem.6b02413
_journal_volume 56
_journal_year 2017
_chemical_formula_sum 'C42 H28 O16 Tb3'
_chemical_formula_weight 1265.40
_space_group_crystal_system cubic
_space_group_IT_number 225
_space_group_name_Hall '-F 4 2 3'
_space_group_name_H-M_alt 'F m -3 m'
_atom_sites_solution_hydrogens mixed
_audit_creation_method SHELXL-2014/7
_cell_angle_alpha 90
_cell_angle_beta 90
_cell_angle_gamma 90
_cell_formula_units_Z 8
_cell_length_a 27.5460(11)
_cell_length_b 27.5460(11)
_cell_length_c 27.5460(11)
_cell_measurement_reflns_used 9167
_cell_measurement_temperature 100(2)
_cell_measurement_theta_max 28.273
_cell_measurement_theta_min 2.958
_cell_volume 20901.4(14)
_computing_structure_refinement 'SHELXL-2014/7 (Sheldrick, 2014)'
_diffrn_ambient_temperature 100(2)
_diffrn_measured_fraction_theta_full 0.995
_diffrn_measured_fraction_theta_max 0.996
_diffrn_measurement_device_type APEX-II
_diffrn_radiation_type MoK\a
_diffrn_radiation_wavelength 0.71073
_diffrn_reflns_av_R_equivalents 0.0669
_diffrn_reflns_av_unetI/netI 0.0117
_diffrn_reflns_Laue_measured_fraction_full 0.995
_diffrn_reflns_Laue_measured_fraction_max 0.996
_diffrn_reflns_limit_h_max 36
_diffrn_reflns_limit_h_min -36
_diffrn_reflns_limit_k_max 36
_diffrn_reflns_limit_k_min -36
_diffrn_reflns_limit_l_max 36
_diffrn_reflns_limit_l_min -36
_diffrn_reflns_number 87687
_diffrn_reflns_point_group_measured_fraction_full 0.995
_diffrn_reflns_point_group_measured_fraction_max 0.996
_diffrn_reflns_theta_full 25.242
_diffrn_reflns_theta_max 28.272
_diffrn_reflns_theta_min 2.958
_exptl_absorpt_coefficient_mu 2.037
_exptl_absorpt_correction_T_max 0.7457
_exptl_absorpt_correction_T_min 0.6544
_exptl_absorpt_correction_type multi-scan
_exptl_absorpt_process_details sadabs
_exptl_crystal_colour colorless
_exptl_crystal_density_diffrn 0.804
_exptl_crystal_description prism
_exptl_crystal_F_000 4824
_exptl_crystal_size_max 0.150
_exptl_crystal_size_mid 0.140
_exptl_crystal_size_min 0.130
_refine_diff_density_max 3.321
_refine_diff_density_min -2.421
_refine_diff_density_rms 0.198
_refine_ls_extinction_method none
_refine_ls_goodness_of_fit_ref 1.126
_refine_ls_hydrogen_treatment constr
_refine_ls_matrix_type full
_refine_ls_number_parameters 37
_refine_ls_number_reflns 1343
_refine_ls_number_restraints 66
_refine_ls_restrained_S_all 1.132
_refine_ls_R_factor_all 0.0880
_refine_ls_R_factor_gt 0.0655
_refine_ls_shift/su_max 0.000
_refine_ls_shift/su_mean 0.000
_refine_ls_structure_factor_coef Fsqd
_refine_ls_weighting_details 'w=1/[\s^2^(Fo^2^)+(0.0905P)^2^+949.2518P] where P=(Fo^2^+2Fc^2^)/3'
_refine_ls_weighting_scheme calc
_refine_ls_wR_factor_gt 0.1656
_refine_ls_wR_factor_ref 0.1965
_reflns_Friedel_coverage 0.000
_reflns_number_gt 1094
_reflns_number_total 1343
_reflns_threshold_expression 'I > 2\s(I)'
_cod_data_source_file ic6b02413_si_002.cif
_cod_data_source_block 1
_cod_original_cell_volume 20901(3)
_cod_database_code 4349328
_shelx_shelxl_version_number 2014/7
_shelx_space_group_comment
;
The symmetry employed for this shelxl refinement is uniquely defined
by the following loop, which should always be used as a source of
symmetry information in preference to the above space-group names.
They are only intended as comments.
;
_shelx_estimated_absorpt_t_min 0.750
_shelx_estimated_absorpt_t_max 0.778
_platon_squeeze_void_probe_radius 1.20

loop_
_space_group_symop_operation_xyz
'x, y, z'
'-y, x, z'
'-x, -y, z'
'y, -x, z'
'x, -z, y'
'x, -y, -z'
'x, z, -y'
'z, y, -x'
'-x, y, -z'
'-z, y, x'
'z, x, y'
'y, z, x'
'-y, -z, x'
'z, -x, -y'
'-y, z, -x'
'-z, -x, y'
'-z, x, -y'
'y, -z, -x'
'y, x, -z'
'-y, -x, -z'
'-x, z, y'
'-x, -z, -y'
'z, -y, x'
'-z, -y, -x'
'x, y+1/2, z+1/2'
'-y, x+1/2, z+1/2'
'-x, -y+1/2, z+1/2'
'y, -x+1/2, z+1/2'
'x, -z+1/2, y+1/2'
'x, -y+1/2, -z+1/2'
'x, z+1/2, -y+1/2'
'z, y+1/2, -x+1/2'
'-x, y+1/2, -z+1/2'
'-z, y+1/2, x+1/2'
'z, x+1/2, y+1/2'
'y, z+1/2, x+1/2'
'-y, -z+1/2, x+1/2'
'z, -x+1/2, -y+1/2'
'-y, z+1/2, -x+1/2'
'-z, -x+1/2, y+1/2'
'-z, x+1/2, -y+1/2'
'y, -z+1/2, -x+1/2'
'y, x+1/2, -z+1/2'
'-y, -x+1/2, -z+1/2'
'-x, z+1/2, y+1/2'
'-x, -z+1/2, -y+1/2'
'z, -y+1/2, x+1/2'
'-z, -y+1/2, -x+1/2'
'x+1/2, y, z+1/2'
'-y+1/2, x, z+1/2'
'-x+1/2, -y, z+1/2'
'y+1/2, -x, z+1/2'
'x+1/2, -z, y+1/2'
'x+1/2, -y, -z+1/2'
'x+1/2, z, -y+1/2'
'z+1/2, y, -x+1/2'
'-x+1/2, y, -z+1/2'
'-z+1/2, y, x+1/2'
'z+1/2, x, y+1/2'
'y+1/2, z, x+1/2'
'-y+1/2, -z, x+1/2'
'z+1/2, -x, -y+1/2'
'-y+1/2, z, -x+1/2'
'-z+1/2, -x, y+1/2'
'-z+1/2, x, -y+1/2'
'y+1/2, -z, -x+1/2'
'y+1/2, x, -z+1/2'
'-y+1/2, -x, -z+1/2'
'-x+1/2, z, y+1/2'
'-x+1/2, -z, -y+1/2'
'z+1/2, -y, x+1/2'
'-z+1/2, -y, -x+1/2'
'x+1/2, y+1/2, z'
'-y+1/2, x+1/2, z'
'-x+1/2, -y+1/2, z'
'y+1/2, -x+1/2, z'
'x+1/2, -z+1/2, y'
'x+1/2, -y+1/2, -z'
'x+1/2, z+1/2, -y'
'z+1/2, y+1/2, -x'
'-x+1/2, y+1/2, -z'
'-z+1/2, y+1/2, x'
'z+1/2, x+1/2, y'
'y+1/2, z+1/2, x'
'-y+1/2, -z+1/2, x'
'z+1/2, -x+1/2, -y'
'-y+1/2, z+1/2, -x'
'-z+1/2, -x+1/2, y'
'-z+1/2, x+1/2, -y'
'y+1/2, -z+1/2, -x'
'y+1/2, x+1/2, -z'
'-y+1/2, -x+1/2, -z'
'-x+1/2, z+1/2, y'
'-x+1/2, -z+1/2, -y'
'z+1/2, -y+1/2, x'
'-z+1/2, -y+1/2, -x'
'-x, -y, -z'
'y, -x, -z'
'x, y, -z'
'-y, x, -z'
'-x, z, -y'
'-x, y, z'
'-x, -z, y'
'-z, -y, x'
'x, -y, z'
'z, -y, -x'
'-z, -x, -y'
'-y, -z, -x'
'y, z, -x'
'-z, x, y'
'y, -z, x'
'z, x, -y'
'z, -x, y'
'-y, z, x'
'-y, -x, z'
'y, x, z'
'x, -z, -y'
'x, z, y'
'-z, y, -x'
'z, y, x'
'-x, -y+1/2, -z+1/2'
'y, -x+1/2, -z+1/2'
'x, y+1/2, -z+1/2'
'-y, x+1/2, -z+1/2'
'-x, z+1/2, -y+1/2'
'-x, y+1/2, z+1/2'
'-x, -z+1/2, y+1/2'
'-z, -y+1/2, x+1/2'
'x, -y+1/2, z+1/2'
'z, -y+1/2, -x+1/2'
'-z, -x+1/2, -y+1/2'
'-y, -z+1/2, -x+1/2'
'y, z+1/2, -x+1/2'
'-z, x+1/2, y+1/2'
'y, -z+1/2, x+1/2'
'z, x+1/2, -y+1/2'
'z, -x+1/2, y+1/2'
'-y, z+1/2, x+1/2'
'-y, -x+1/2, z+1/2'
'y, x+1/2, z+1/2'
'x, -z+1/2, -y+1/2'
'x, z+1/2, y+1/2'
'-z, y+1/2, -x+1/2'
'z, y+1/2, x+1/2'
'-x+1/2, -y, -z+1/2'
'y+1/2, -x, -z+1/2'
'x+1/2, y, -z+1/2'
'-y+1/2, x, -z+1/2'
'-x+1/2, z, -y+1/2'
'-x+1/2, y, z+1/2'
'-x+1/2, -z, y+1/2'
'-z+1/2, -y, x+1/2'
'x+1/2, -y, z+1/2'
'z+1/2, -y, -x+1/2'
'-z+1/2, -x, -y+1/2'
'-y+1/2, -z, -x+1/2'
'y+1/2, z, -x+1/2'
'-z+1/2, x, y+1/2'
'y+1/2, -z, x+1/2'
'z+1/2, x, -y+1/2'
'z+1/2, -x, y+1/2'
'-y+1/2, z, x+1/2'
'-y+1/2, -x, z+1/2'
'y+1/2, x, z+1/2'
'x+1/2, -z, -y+1/2'
'x+1/2, z, y+1/2'
'-z+1/2, y, -x+1/2'
'z+1/2, y, x+1/2'
'-x+1/2, -y+1/2, -z'
'y+1/2, -x+1/2, -z'
'x+1/2, y+1/2, -z'
'-y+1/2, x+1/2, -z'
'-x+1/2, z+1/2, -y'
'-x+1/2, y+1/2, z'
'-x+1/2, -z+1/2, y'
'-z+1/2, -y+1/2, x'
'x+1/2, -y+1/2, z'
'z+1/2, -y+1/2, -x'
'-z+1/2, -x+1/2, -y'
'-y+1/2, -z+1/2, -x'
'y+1/2, z+1/2, -x'
'-z+1/2, x+1/2, y'
'y+1/2, -z+1/2, x'
'z+1/2, x+1/2, -y'
'z+1/2, -x+1/2, y'
'-y+1/2, z+1/2, x'
'-y+1/2, -x+1/2, z'
'y+1/2, x+1/2, z'
'x+1/2, -z+1/2, -y'
'x+1/2, z+1/2, y'
'-z+1/2, y+1/2, -x'
'z+1/2, y+1/2, x'

loop_
_atom_site_label
_atom_site_type_symbol
_atom_site_fract_x
_atom_site_fract_y
_atom_site_fract_z
_atom_site_U_iso_or_equiv
_atom_site_adp_type
_atom_site_occupancy
_atom_site_site_symmetry_order
_atom_site_calc_flag
_atom_site_refinement_flags_posn
_atom_site_refinement_flags_adp
_atom_site_refinement_flags_occupancy
Tb1 Tb 0.39965(2) 0.5000 0.5000 0.0234(3) Uani 1 8 d S TU P
O1 O 0.3636(2) 0.4229(3) 0.5000 0.0508(17) Uani 1 2 d S TU P
O2 O 0.45351(15) 0.45351(15) 0.45351(15) 0.0121(14) Uani 1 6 d S TU P
H2 H 0.4357 0.4357 0.4357 0.015 Uiso 1 6 d R U P
C1 C 0.3795(4) 0.3795(4) 0.5000 0.056(3) Uani 1 4 d S TU P
C2 C 0.3409(5) 0.3409(5) 0.5000 0.074(4) Uani 1 4 d DS TU P
C3 C 0.2926(5) 0.3549(7) 0.5000 0.104(4) Uani 1 2 d DS TU P
H3 H 0.2842 0.3876 0.5000 0.125 Uiso 1 2 calc R U P
C4 C 0.2561(7) 0.3184(5) 0.5000 0.102(4) Uani 1 2 d DS TU P
H4 H 0.2235 0.3274 0.5000 0.123 Uiso 1 2 calc R U P
C5 C 0.2687(6) 0.2687(6) 0.5000 0.104(5) Uani 1 4 d DS TU P

loop_
_atom_site_aniso_label
_atom_site_aniso_U_11
_atom_site_aniso_U_22
_atom_site_aniso_U_33
_atom_site_aniso_U_23
_atom_site_aniso_U_13
_atom_site_aniso_U_12
Tb1 0.0166(4) 0.0268(3) 0.0268(3) 0.000 0.000 0.000
O1 0.037(3) 0.046(3) 0.069(5) 0.000 0.000 -0.023(3)
O2 0.0121(14) 0.0121(14) 0.0121(14) -0.0023(14) -0.0023(14) -0.0023(14)
C1 0.053(4) 0.053(4) 0.064(10) 0.000 0.000 -0.014(4)
C2 0.071(4) 0.071(4) 0.081(6) 0.000 0.000 -0.015(4)
C3 0.093(5) 0.101(6) 0.118(6) 0.000 0.000 -0.007(4)
C4 0.094(5) 0.098(5) 0.114(6) 0.000 0.000 -0.007(4)
C5 0.101(5) 0.101(5) 0.108(7) 0.000 0.000 -0.004(4)

loop_
_atom_type_symbol
_atom_type_description
_atom_type_scat_dispersion_real
_atom_type_scat_dispersion_imag
_atom_type_scat_source
C C 0.0033 0.0016 'International Tables Vol C Tables 4.2.6.8 and 6.1.1.4'
H H 0.0000 0.0000 'International Tables Vol C Tables 4.2.6.8 and 6.1.1.4'
O O 0.0106 0.0060 'International Tables Vol C Tables 4.2.6.8 and 6.1.1.4'
Tb Tb -0.1723 4.1537 'International Tables Vol C Tables 4.2.6.8 and 6.1.1.4'

loop_
_geom_angle_atom_site_label_1
_geom_angle_atom_site_label_2
_geom_angle_atom_site_label_3
_geom_angle
_geom_angle_site_symmetry_1
_geom_angle_site_symmetry_3
O2 Tb1 O2 66.32(18) 98_566 99_556
O2 Tb1 O2 66.32(18) 98_566 4_565
O2 Tb1 O2 101.3(3) 99_556 4_565
O2 Tb1 O2 101.3(3) 98_566 .
O2 Tb1 O2 66.32(18) 99_556 .
O2 Tb1 O2 66.32(18) 4_565 .
O2 Tb1 O1 139.79(10) 98_566 .
O2 Tb1 O1 76.9(2) 99_556 .
O2 Tb1 O1 139.79(10) 4_565 .
O2 Tb1 O1 76.9(2) . .
O2 Tb1 O1 139.79(10) 98_566 5_565
O2 Tb1 O1 139.79(10) 99_556 5_565
O2 Tb1 O1 76.9(2) 4_565 5_565
O2 Tb1 O1 76.9(2) . 5_565
O1 Tb1 O1 79.69(15) . 5_565
O2 Tb1 O1 76.9(2) 98_566 7_556
O2 Tb1 O1 76.9(2) 99_556 7_556
O2 Tb1 O1 139.79(10) 4_565 7_556
O2 Tb1 O1 139.79(10) . 7_556
O1 Tb1 O1 79.69(15) . 7_556
O1 Tb1 O1 129.9(4) 5_565 7_556
O2 Tb1 O1 76.9(2) 98_566 6_566
O2 Tb1 O1 139.79(10) 99_556 6_566
O2 Tb1 O1 76.9(2) 4_565 6_566
O2 Tb1 O1 139.79(10) . 6_566
O1 Tb1 O1 129.9(4) . 6_566
O1 Tb1 O1 79.69(15) 5_565 6_566
O1 Tb1 O1 79.69(15) 7_556 6_566
O2 Tb1 Tb1 86.48(15) 99_556 98_566
O2 Tb1 Tb1 86.48(15) . 98_566
O1 Tb1 Tb1 160.03(19) . 98_566
O1 Tb1 Tb1 107.41(13) 5_565 98_566
O1 Tb1 Tb1 107.41(13) 7_556 98_566
O1 Tb1 Tb1 70.03(19) 6_566 98_566
O2 Tb1 Tb1 86.48(15) 4_565 8_556
O2 Tb1 Tb1 86.48(15) . 8_556
O1 Tb1 Tb1 107.41(13) . 8_556
O1 Tb1 Tb1 160.03(19) 5_565 8_556
O1 Tb1 Tb1 70.03(19) 7_556 8_556
O1 Tb1 Tb1 107.41(13) 6_566 8_556
Tb1 Tb1 Tb1 60.0 98_566 8_556
O2 Tb1 Tb1 86.48(15) 98_566 2_655
O2 Tb1 Tb1 33.39(7) 99_556 2_655
O2 Tb1 Tb1 86.48(15) 4_565 2_655
O1 Tb1 Tb1 70.03(19) . 2_655
O1 Tb1 Tb1 107.41(13) 5_565 2_655
O1 Tb1 Tb1 107.41(13) 7_556 2_655
O1 Tb1 Tb1 160.03(19) 6_566 2_655
Tb1 Tb1 Tb1 90.0 98_566 2_655
Tb1 Tb1 Tb1 60.0 8_556 2_655
O2 Tb1 Tb1 86.48(15) 98_566 104_665
O2 Tb1 Tb1 86.48(15) 99_556 104_665
O1 Tb1 Tb1 107.41(13) . 104_665
O1 Tb1 Tb1 70.03(19) 5_565 104_665
O1 Tb1 Tb1 160.03(19) 7_556 104_665
O1 Tb1 Tb1 107.41(13) 6_566 104_665
Tb1 Tb1 Tb1 60.0 98_566 104_665
Tb1 Tb1 Tb1 90.0 8_556 104_665
Tb1 Tb1 Tb1 60.001(1) 2_655 104_665
C1 O1 Tb1 134.9(8) . .
Tb1 O2 Tb1 113.21(14) . 104_665
Tb1 O2 Tb1 113.21(14) . 2_655
Tb1 O2 Tb1 113.21(14) 104_665 2_655
Tb1 O2 H2 105.4 . .
Tb1 O2 H2 105.4 104_665 .
Tb1 O2 H2 105.4 2_655 .
O1 C1 O1 130.2(14) . 19_556
O1 C1 C2 114.9(7) . .
O1 C1 C2 114.9(7) 19_556 .
C3 C2 C3 122(2) . 19_556
C3 C2 C1 118.9(11) . .
C3 C2 C1 118.9(11) 19_556 .
C2 C3 C4 119.0(18) . .
C2 C3 H3 120.5 . .
C4 C3 H3 120.5 . .
C5 C4 C3 120.7(19) . .
C5 C4 H4 119.6 . .
C3 C4 H4 119.6 . .
C4 C5 C4 118(2) 19_556 .
C4 C5 C5 120.8(12) 19_556 169_556
C4 C5 C5 120.8(12) . 169_556

loop_
_geom_bond_atom_site_label_1
_geom_bond_atom_site_label_2
_geom_bond_distance
_geom_bond_site_symmetry_2
Tb1 O2 2.341(2) .
Tb1 O1 2.344(7) .
Tb1 Tb1 3.9095(10) 98_566
Tb1 Tb1 3.9095(10) 8_556
Tb1 Tb1 3.9095(10) 2_655
Tb1 Tb1 3.9095(10) 104_665
O1 C1 1.272(10) .
O2 H2 0.8497 .
C1 O1 1.272(10) 19_556
C1 C2 1.50(2) .
C2 C3 1.385(14) .
C2 C3 1.385(14) 19_556
C3 C4 1.422(16) .
C3 H3 0.9300 .
C4 C5 1.414(15) .
C4 H4 0.9300 .
C5 C4 1.414(15) 19_556
C5 C5 1.45(5) 169_556

loop_
_platon_squeeze_void_nr
_platon_squeeze_void_average_x
_platon_squeeze_void_average_y
_platon_squeeze_void_average_z
_platon_squeeze_void_volume
_platon_squeeze_void_count_electrons
_platon_squeeze_void_content
1 -0.003 -0.006 -0.004 14775 1827 ' '
